data_1527585
loop_
_publ_author_name
'Jansen, M.'
'Hoppe, R.'

_publ_section_title
;
 Zur Kenntnis von K Co O2 und Rb Co O2
;
_journal_name_full 'Zeitschrift fuer Anorganische und Allgemeine Chemie'
_journal_page_first 31
_journal_page_last 34
_journal_volume 417
_journal_year 1975
_chemical_formula_sum 'Co K O2'
_chemical_name_systematic 'K Co O2'
_space_group_IT_number 129
_symmetry_space_group_name_Hall '-P 4a 2a'
_symmetry_space_group_name_H-M 'P 4/n m m :2'
_cell_angle_alpha 90
_cell_angle_beta 90
_cell_angle_gamma 90
_cell_formula_units_Z 2
_cell_length_a 3.811
_cell_length_b 3.811
_cell_length_c 7.908
_cell_volume 114.854
_citation_journal_id_ASTM ZAACAB
_cod_data_source_file Jansen_ZAACAB_1975_1651.cif
_cod_data_source_block Co1K1O2
_cod_original_cell_volume 114.8536
_cod_original_formula_sum 'Co1 K1 O2'
_cod_database_code 1527585

loop_
_symmetry_equiv_pos_as_xyz
x,y,z
-y+1/2,x,z
-x+1/2,-y+1/2,z
y,-x+1/2,z
x+1/2,-y,-z
y+1/2,x+1/2,-z
-x,y+1/2,-z
-y,-x,-z
-x,-y,-z
y-1/2,-x,-z
x-1/2,y-1/2,-z
-y,x-1/2,-z
-x-1/2,y,z
-y-1/2,-x-1/2,z
x,-y-1/2,z
y,x,z

loop_
_atom_site_label
_atom_site_type_symbol
_atom_site_fract_x
_atom_site_fract_y
_atom_site_fract_z
_atom_site_occupancy
_atom_site_U_iso_or_equiv
O2 O-2 0.75 0.25 0 1 0.0
K1 K+1 0.25 0.25 0.6598 1 0.0
Co1 Co+3 0.25 0.25 0.0768 1 0.0
O1 O-2 0.25 0.25 0.3188 1 0.0
